data_4503645
loop_
_publ_author_name
'Zhang, Rui-Bo'
'Li, Zhao-Ji'
'Cheng, Jian-Kai'
'Qin, Ye-Yan'
'Zhang, Jian'
'Yao, Yuan-Gen'

_publ_section_title
;
 Anion-Induced Coordination Versatility of 1H-1,2,4-Triazole-3-thiol
 (HtrzSH) Affording a New Hybrid System of Cadmium(II) Polymers:
 Synthesis, Structure, and Luminescent Properties
;
_journal_issue 7
_journal_name_full 'Crystal Growth &amp; Design'
_journal_page_first 2562
_journal_paper_doi 10.1021/cg800199x
_journal_volume 8
_journal_year 2008
_chemical_formula_sum 'C2 H2 Cd I N3 S'
_chemical_formula_weight 339.43
_chemical_name_systematic
; 
 ? 
;
_space_group_IT_number 60
_symmetry_cell_setting orthorhombic
_symmetry_space_group_name_Hall '-P 2n 2ab'
_symmetry_space_group_name_H-M 'P b c n'
_atom_sites_solution_hydrogens geom
_atom_sites_solution_primary direct
_atom_sites_solution_secondary difmap
_audit_creation_method SHELXL-97
_cell_angle_alpha 90.00
_cell_angle_beta 90.00
_cell_angle_gamma 90.00
_cell_formula_units_Z 8
_cell_length_a 11.056(3)
_cell_length_b 8.260(2)
_cell_length_c 14.512(4)
_cell_measurement_reflns_used 3535
_cell_measurement_temperature 293.1500
_cell_measurement_theta_max 27.4758
_cell_measurement_theta_min 2.8070
_cell_volume 1325.3(6)
_computing_cell_refinement SAINT
_computing_data_collection SMART
_computing_data_reduction SAINT
_computing_structure_refinement 'SHELXL-97 (Sheldrick, 1997)'
_computing_structure_solution 'SHELXS-97 (Sheldrick, 1990)'
_diffrn_ambient_temperature 293.1500
_diffrn_detector_area_resol_mean 14.6306
_diffrn_measured_fraction_theta_full 0.982
_diffrn_measured_fraction_theta_max 0.982
_diffrn_measurement_device_type 'SMART CCD'
_diffrn_measurement_method dtprofit.ref
_diffrn_radiation_monochromator graphite
_diffrn_radiation_source 'fine-focus sealed tube'
_diffrn_radiation_type MoK\a
_diffrn_radiation_wavelength 0.71073
_diffrn_reflns_av_R_equivalents 0.0292
_diffrn_reflns_av_sigmaI/netI 0.0175
_diffrn_reflns_limit_h_max 14
_diffrn_reflns_limit_h_min -14
_diffrn_reflns_limit_k_max 10
_diffrn_reflns_limit_k_min -10
_diffrn_reflns_limit_l_max 18
_diffrn_reflns_limit_l_min -11
_diffrn_reflns_number 1743
_diffrn_reflns_theta_full 27.47
_diffrn_reflns_theta_max 27.47
_diffrn_reflns_theta_min 2.81
_diffrn_standards_decay_% none
_diffrn_standards_interval_count none
_diffrn_standards_interval_time none
_diffrn_standards_number none
_exptl_absorpt_coefficient_mu 8.164
_exptl_absorpt_correction_T_max 1.0000
_exptl_absorpt_correction_T_min 0.5276
_exptl_absorpt_correction_type multi-scan
_exptl_absorpt_process_details SADABS
_exptl_crystal_colour yellow
_exptl_crystal_density_diffrn 3.402
_exptl_crystal_density_method 'not measured'
_exptl_crystal_description Prism
_exptl_crystal_F_000 1216
_exptl_crystal_size_max 0.2600
_exptl_crystal_size_mid 0.0800
_exptl_crystal_size_min 0.0500
_refine_diff_density_max 1.121
_refine_diff_density_min -0.814
_refine_diff_density_rms 0.119
_refine_ls_extinction_method none
_refine_ls_goodness_of_fit_ref 1.012
_refine_ls_hydrogen_treatment constr
_refine_ls_matrix_type full
_refine_ls_number_parameters 73
_refine_ls_number_reflns 1492
_refine_ls_number_restraints 0
_refine_ls_restrained_S_all 1.012
_refine_ls_R_factor_all 0.0244
_refine_ls_R_factor_gt 0.0211
_refine_ls_shift/su_max 0.001
_refine_ls_shift/su_mean 0.000
_refine_ls_structure_factor_coef Fsqd
_refine_ls_weighting_details 'calc w=1/[\s^2^(Fo^2^)+(0.0341P)^2^+1.6346P] where P=(Fo^2^+2Fc^2^)/3'
_refine_ls_weighting_scheme calc
_refine_ls_wR_factor_gt 0.0551
_refine_ls_wR_factor_ref 0.0567
_reflns_number_gt 1342
_reflns_number_total 1492
_reflns_threshold_expression >2sigma(I)
_cod_data_source_file cg800199x-file003.cif
_cod_data_source_block 3
_cod_depositor_comments
;
The following automatic conversions were performed:

'_symmetry_cell_setting' value 'Orthorhombic' changed to
'orthorhombic' according to
/home/saulius/struct/CIF-dictionaries/cif_core.dic dictionary named
'cif_core.dic' version 2.4.1 from
2010-06-29.

'_exptl_absorpt_correction_type' value 'Multi-scan'
changed to 'multi-scan' according to
/home/saulius/struct/CIF-dictionaries/cif_core.dic dictionary named
'cif_core.dic' version 2.4.1 from 2010-06-29.

Automatic conversion script
Id: cif_fix_values 1715 2011-07-08 13:25:40Z adriana 
;
_cod_original_cell_volume 1325.4(6)
_cod_original_sg_symbol_H-M Pbcn
_cod_database_code 4503645

loop_
_symmetry_equiv_pos_as_xyz
'x, y, z'
'-x+1/2, -y+1/2, z+1/2'
'-x, y, -z+1/2'
'x+1/2, -y+1/2, -z'
'-x, -y, -z'
'x-1/2, y-1/2, -z-1/2'
'x, -y, z-1/2'
'-x-1/2, y-1/2, z'

loop_
_atom_site_label
_atom_site_type_symbol
_atom_site_fract_x
_atom_site_fract_y
_atom_site_fract_z
_atom_site_U_iso_or_equiv
_atom_site_adp_type
_atom_site_occupancy
_atom_site_symmetry_multiplicity
_atom_site_calc_flag
_atom_site_refinement_flags
Cd1 Cd 0.81878(2) 0.19021(3) 0.326808(17) 0.02488(9) Uani 1 1 d .
I1 I 0.67415(2) -0.00233(3) 0.440389(17) 0.03375(10) Uani 1 1 d .
S1 S 1.03622(7) 0.18167(10) 0.38589(6) 0.02612(18) Uani 1 1 d .
N3 N 1.1599(2) -0.0280(3) 0.2790(2) 0.0232(6) Uani 1 1 d .
N2 N 1.1833(2) -0.1893(3) 0.27309(19) 0.0247(6) Uani 1 1 d .
N1 N 1.0653(3) -0.1511(3) 0.38970(18) 0.0292(6) Uani 1 1 d .
H1A H 1.0207 -0.1694 0.4371 0.035 Uiso 1 1 calc R
C1 C 1.0879(3) -0.0052(4) 0.3506(2) 0.0216(6) Uani 1 1 d .
C2 C 1.1267(3) -0.2626(4) 0.3396(2) 0.0307(7) Uani 1 1 d .
H2A H 1.1281 -0.3734 0.3509 0.037 Uiso 1 1 calc R

loop_
_atom_site_aniso_label
_atom_site_aniso_U_11
_atom_site_aniso_U_22
_atom_site_aniso_U_33
_atom_site_aniso_U_23
_atom_site_aniso_U_13
_atom_site_aniso_U_12
Cd1 0.02378(15) 0.02166(15) 0.02919(15) 0.00101(9) -0.00330(9) 0.00243(9)
I1 0.04248(17) 0.02440(15) 0.03437(16) -0.00405(9) 0.01275(9) -0.00847(9)
S1 0.0220(4) 0.0266(4) 0.0297(4) -0.0070(3) 0.0006(3) 0.0022(3)
N3 0.0209(13) 0.0256(14) 0.0230(13) -0.0003(10) 0.0037(10) 0.0018(10)
N2 0.0256(14) 0.0259(14) 0.0225(14) 0.0045(11) 0.0017(10) 0.0024(11)
N1 0.0359(16) 0.0273(16) 0.0245(14) 0.0047(11) 0.0109(12) 0.0040(11)
C1 0.0181(14) 0.0237(16) 0.0230(15) -0.0001(11) -0.0007(11) 0.0013(12)
C2 0.0366(19) 0.0238(17) 0.0319(18) 0.0032(13) 0.0066(15) 0.0054(15)

loop_
_atom_type_symbol
_atom_type_description
_atom_type_scat_dispersion_real
_atom_type_scat_dispersion_imag
_atom_type_scat_source
C C 0.0033 0.0016 'International Tables Vol C Tables 4.2.6.8 and 6.1.1.4'
H H 0.0000 0.0000 'International Tables Vol C Tables 4.2.6.8 and 6.1.1.4'
N N 0.0061 0.0033 'International Tables Vol C Tables 4.2.6.8 and 6.1.1.4'
S S 0.1246 0.1234 'International Tables Vol C Tables 4.2.6.8 and 6.1.1.4'
Cd Cd -0.8075 1.2024 'International Tables Vol C Tables 4.2.6.8 and 6.1.1.4'
I I -0.4742 1.8119 'International Tables Vol C Tables 4.2.6.8 and 6.1.1.4'

loop_
_geom_angle_atom_site_label_1
_geom_angle_atom_site_label_2
_geom_angle_atom_site_label_3
_geom_angle
_geom_angle_site_symmetry_1
_geom_angle_site_symmetry_3
N2 Cd1 N3 89.18(9) 6_566 3_755
N2 Cd1 S1 146.43(7) 6_566 .
N3 Cd1 S1 95.89(7) 3_755 .
N2 Cd1 I1 104.14(7) 6_566 .
N3 Cd1 I1 90.34(7) 3_755 .
S1 Cd1 I1 108.97(3) . .
N2 Cd1 I1 89.82(7) 6_566 8_765
N3 Cd1 I1 169.69(6) 3_755 8_765
S1 Cd1 I1 79.40(2) . 8_765
I1 Cd1 I1 99.846(19) . 8_765
Cd1 I1 Cd1 98.134(19) . 8_755
C1 S1 Cd1 103.69(11) . .
C1 N3 N2 107.7(3) . .
C1 N3 Cd1 117.3(2) . 3_755
N2 N3 Cd1 133.1(2) . 3_755
C2 N2 N3 108.6(3) . .
C2 N2 Cd1 125.2(2) . 6_656
N3 N2 Cd1 125.8(2) . 6_656
C1 N1 C2 106.7(3) . .
C1 N1 H1A 126.7 . .
C2 N1 H1A 126.7 . .
N3 C1 N1 108.2(3) . .
N3 C1 S1 124.1(2) . .
N1 C1 S1 127.6(2) . .
N2 C2 N1 108.8(3) . .
N2 C2 H2A 125.6 . .
N1 C2 H2A 125.6 . .

loop_
_geom_bond_atom_site_label_1
_geom_bond_atom_site_label_2
_geom_bond_distance
_geom_bond_site_symmetry_2
Cd1 N2 2.310(3) 6_566
Cd1 N3 2.379(3) 3_755
Cd1 S1 2.5534(10) .
Cd1 I1 2.7934(5) .
Cd1 I1 3.0287(7) 8_765
I1 Cd1 3.0287(7) 8_755
S1 C1 1.724(3) .
N3 C1 1.323(4) .
N3 N2 1.360(4) .
N3 Cd1 2.379(3) 3_755
N2 C2 1.300(4) .
N2 Cd1 2.310(3) 6_656
N1 C1 1.356(4) .
N1 C2 1.356(4) .
N1 H1A 0.8600 .
C2 H2A 0.9300 .

loop_
_geom_hbond_atom_site_label_D
_geom_hbond_atom_site_label_H
_geom_hbond_atom_site_label_A
_geom_hbond_distance_DH
_geom_hbond_distance_HA
_geom_hbond_distance_DA
_geom_hbond_angle_DHA
_geom_hbond_site_symmetry_A
N1 H1A S1 0.86 2.65 3.454(3) 156.9 5_756
